data_7128771
loop_
_publ_author_name
'Hartmann, Deborah'
'Braner, Sven'
'Greb, Lutz'

_publ_section_title
;
 Bis(perchlorocatecholato)silane and heteroleptic bidonors: hidden
 frustrated Lewis pairs resulting from ring strain.
;
_journal_issue 69
_journal_name_full 'Chemical communications (Cambridge, England)'
_journal_page_first 8572
_journal_page_last 8575
_journal_paper_doi 10.1039/d1cc03452a
_journal_volume 57
_journal_year 2021
_chemical_formula_moiety 'C26 H26 Cl8 N6 O4 Si'
_chemical_formula_sum 'C26 H26 Cl8 N6 O4 Si'
_chemical_formula_weight 798.22
_chemical_properties_physical Moisture-sensitive
_space_group_crystal_system triclinic
_space_group_IT_number 2
_space_group_name_Hall '-P 1'
_space_group_name_H-M_alt 'P -1'
_atom_sites_solution_hydrogens mixed
_atom_sites_solution_primary direct
_audit_creation_method
;
FinalCif V85 by Daniel Kratzert, Freiburg 2021,
https://github.com/dkratzert/FinalCif
;
_audit_update_record
;
2021-06-20 deposited with the CCDC.	2021-07-27 downloaded from the CCDC.
;
_cell_angle_alpha 110.389(3)
_cell_angle_beta 91.093(3)
_cell_angle_gamma 90.987(4)
_cell_formula_units_Z 1
_cell_length_a 8.4949(8)
_cell_length_b 8.5627(7)
_cell_length_c 11.6916(9)
_cell_measurement_reflns_used 9887
_cell_measurement_temperature 100(2)
_cell_measurement_theta_max 28.728
_cell_measurement_theta_min 2.5385
_cell_volume 796.75(12)
_computing_cell_refinement 'SAINT V8.40A'
_computing_data_collection 'Bruker BIS V6.2.14/2020-04-30'
_computing_data_reduction 'SAINT V8.40A'
_computing_structure_refinement 'SHELXL-2018/3 (Sheldrick, 2018)'
_computing_structure_solution 'SHELXT 2018/2 (Sheldrick, 2018)'
_diffrn_ambient_environment N~2~
_diffrn_ambient_temperature 100(2)
_diffrn_detector CPAD
_diffrn_detector_area_resol_mean 7.41
_diffrn_detector_type 'Bruker PHOTON III'
_diffrn_measured_fraction_theta_full 0.997
_diffrn_measured_fraction_theta_max 0.980
_diffrn_measurement_device 'three-circle diffractometer'
_diffrn_measurement_device_type 'Bruker D8 VENTURE dual wavelength Mo/Cu'
_diffrn_measurement_method '\w and \f scans'
_diffrn_measurement_specimen_support 'MiTeGen micromount'
_diffrn_radiation_monochromator 'mirror optics'
_diffrn_radiation_probe x-ray
_diffrn_radiation_type MoK\a
_diffrn_radiation_wavelength 0.71073
_diffrn_reflns_av_R_equivalents 0.0281
_diffrn_reflns_av_unetI/netI 0.0249
_diffrn_reflns_Laue_measured_fraction_full 0.997
_diffrn_reflns_Laue_measured_fraction_max 0.980
_diffrn_reflns_limit_h_max 11
_diffrn_reflns_limit_h_min -11
_diffrn_reflns_limit_k_max 11
_diffrn_reflns_limit_k_min -11
_diffrn_reflns_limit_l_max 15
_diffrn_reflns_limit_l_min -15
_diffrn_reflns_number 15996
_diffrn_reflns_point_group_measured_fraction_full 0.997
_diffrn_reflns_point_group_measured_fraction_max 0.980
_diffrn_reflns_theta_full 25.242
_diffrn_reflns_theta_max 28.764
_diffrn_reflns_theta_min 2.399
_diffrn_source 'microfocus sealed X-ray tube'
_diffrn_source_current 1.4
_diffrn_source_type 'Incoatec I\ms'
_diffrn_source_voltage 50.0
_exptl_absorpt_coefficient_mu 0.790
_exptl_absorpt_correction_T_max 0.7458
_exptl_absorpt_correction_T_min 0.6341
_exptl_absorpt_correction_type multi-scan
_exptl_absorpt_process_details
;
SADABS-2016/2 - Bruker AXS area detector scaling and absorption correction:
Krause, L., Herbst-Irmer, R., Sheldrick G.M. & Stalke D., J. Appl. Cryst. 48
(2015) 3-10
;
_exptl_crystal_colour colourless
_exptl_crystal_density_diffrn 1.664
_exptl_crystal_description block
_exptl_crystal_F_000 406
_exptl_crystal_size_max 0.209
_exptl_crystal_size_mid 0.075
_exptl_crystal_size_min 0.050
_refine_diff_density_max 0.560
_refine_diff_density_min -0.399
_refine_diff_density_rms 0.069
_refine_ls_extinction_method none
_refine_ls_goodness_of_fit_ref 1.065
_refine_ls_hydrogen_treatment mixed
_refine_ls_matrix_type full
_refine_ls_number_parameters 208
_refine_ls_number_reflns 4071
_refine_ls_number_restraints 151
_refine_ls_restrained_S_all 1.051
_refine_ls_R_factor_all 0.0422
_refine_ls_R_factor_gt 0.0362
_refine_ls_shift/su_max 0.001
_refine_ls_shift/su_mean 0.000
_refine_ls_structure_factor_coef Fsqd
_refine_ls_weighting_details 'w=1/[\s^2^(Fo^2^)+(0.0421P)^2^+0.7847P] where P=(Fo^2^+2Fc^2^)/3'
_refine_ls_weighting_scheme calc
_refine_ls_wR_factor_gt 0.0921
_refine_ls_wR_factor_ref 0.0950
_reflns_Friedel_coverage 0.000
_reflns_number_gt 3545
_reflns_number_total 4071
_reflns_threshold_expression 'I > 2\s(I)'
_cod_data_source_file d1cc03452a2.cif
_cod_data_source_block mo_dh457B_2_0m
_cod_depositor_comments 'Adding full bibliography for 7128765--7128778.cif.'
_cod_database_code 7128771
_shelx_shelxl_version_number 2018/3
_shelx_space_group_comment
;
The symmetry employed for this shelxl refinement is uniquely defined
by the following loop, which should always be used as a source of
symmetry information in preference to the above space-group names.
They are only intended as comments.
;
_shelx_estimated_absorpt_t_min 0.852
_shelx_estimated_absorpt_t_max 0.962
_olex2_diffrn_ambient_temperature_device 'Oxford Cryostream 800'

loop_
_space_group_symop_operation_xyz
'x, y, z'
'-x, -y, -z'

loop_
_atom_site_label
_atom_site_type_symbol
_atom_site_fract_x
_atom_site_fract_y
_atom_site_fract_z
_atom_site_U_iso_or_equiv
_atom_site_adp_type
_atom_site_occupancy
_atom_site_site_symmetry_order
_atom_site_calc_flag
_atom_site_refinement_flags_posn
_atom_site_refinement_flags_adp
_atom_site_refinement_flags_occupancy
_atom_site_disorder_assembly
_atom_site_disorder_group
Si1 Si 0.500000 0.500000 1.000000 0.01788(15) Uani 1 2 d S . P . .
N2 N 0.9056(2) 0.3717(2) 0.79987(18) 0.0279(4) Uani 1 1 d . . . . .
C2 C 0.8069(3) 0.6506(3) 0.97632(19) 0.0258(4) Uani 1 1 d . . . . .
H2A H 0.901258 0.650500 1.027290 0.031 Uiso 1 1 calc R U . . .
H2B H 0.741016 0.744800 1.022740 0.031 Uiso 1 1 calc R U . . .
N3 N 0.7323(2) 0.2058(2) 0.85749(18) 0.0288(4) Uani 1 1 d . . . . .
H1 H 0.652(4) 0.202(4) 0.900(3) 0.043 Uiso 1 1 d . U . . .
C3 C 0.8562(3) 0.6717(3) 0.8594(2) 0.0301(5) Uani 1 1 d . . . . .
H3A H 0.913212 0.779794 0.877371 0.036 Uiso 1 1 calc R U . . .
H3B H 0.762348 0.669893 0.807335 0.036 Uiso 1 1 calc R U . . .
C4 C 0.9620(3) 0.5301(3) 0.7944(2) 0.0332(5) Uani 1 1 d . . . . .
H4A H 0.968869 0.520893 0.707833 0.040 Uiso 1 1 calc R U . . .
H4B H 1.069222 0.555126 0.831785 0.040 Uiso 1 1 calc R U . . .
C5 C 0.9924(3) 0.2281(3) 0.7222(2) 0.0344(5) Uani 1 1 d . . . . .
H5A H 1.106505 0.250316 0.740702 0.041 Uiso 1 1 calc R U . . .
H5B H 0.973364 0.216026 0.635731 0.041 Uiso 1 1 calc R U . . .
C6 C 0.9463(3) 0.0644(3) 0.7390(3) 0.0385(6) Uani 1 1 d . . . . .
H6A H 0.977072 -0.030939 0.667055 0.046 Uiso 1 1 calc R U . . .
H6B H 1.001382 0.056606 0.812135 0.046 Uiso 1 1 calc R U . . .
N1 N 0.7160(2) 0.4907(2) 0.94799(15) 0.0223(3) Uani 1 1 d . . . . .
C1 C 0.7831(2) 0.3586(3) 0.86873(18) 0.0245(4) Uani 1 1 d . . . . .
C7 C 0.7701(3) 0.0594(3) 0.7538(2) 0.0357(5) Uani 1 1 d . . . . .
H7A H 0.714424 0.060785 0.679073 0.043 Uiso 1 1 calc R U . . .
H7B H 0.737762 -0.043367 0.768751 0.043 Uiso 1 1 calc R U . . .
O1_1 O 0.44047(16) 0.35713(16) 0.85624(12) 0.0196(3) Uani 1 1 d D . . . .
O2_1 O 0.46989(16) 0.66956(16) 0.94816(12) 0.0193(3) Uani 1 1 d D . . . .
C1_1 C 0.4084(2) 0.4370(2) 0.77920(16) 0.0174(3) Uani 1 1 d D . . . .
C2_1 C 0.4188(2) 0.6122(2) 0.83117(16) 0.0176(3) Uani 1 1 d D . . . .
C3_1 C 0.3776(2) 0.7092(2) 0.76286(17) 0.0194(4) Uani 1 1 d D . . . .
C4_1 C 0.3280(2) 0.6315(2) 0.64046(17) 0.0206(4) Uani 1 1 d D . . . .
C5_1 C 0.3244(2) 0.4589(2) 0.58767(17) 0.0210(4) Uani 1 1 d D . . . .
C6_1 C 0.3667(2) 0.3606(2) 0.65704(17) 0.0183(3) Uani 1 1 d D . . . .
Cl1_1 Cl 0.36655(6) 0.14666(6) 0.59516(4) 0.02340(11) Uani 1 1 d D . . . .
Cl2_1 Cl 0.26422(7) 0.36299(6) 0.43717(4) 0.02966(13) Uani 1 1 d D . . . .
Cl3_1 Cl 0.27257(7) 0.75061(6) 0.55469(5) 0.02999(13) Uani 1 1 d D . . . .
Cl4_1 Cl 0.38625(6) 0.92335(6) 0.83102(5) 0.02625(12) Uani 1 1 d D . . . .

loop_
_atom_site_aniso_label
_atom_site_aniso_U_11
_atom_site_aniso_U_22
_atom_site_aniso_U_33
_atom_site_aniso_U_23
_atom_site_aniso_U_13
_atom_site_aniso_U_12
Si1 0.0246(4) 0.0147(3) 0.0136(3) 0.0039(3) 0.0002(3) 0.0027(3)
N2 0.0247(9) 0.0272(9) 0.0301(9) 0.0077(7) 0.0017(7) 0.0040(7)
C2 0.0268(10) 0.0255(10) 0.0235(10) 0.0068(8) -0.0036(8) -0.0016(8)
N3 0.0308(9) 0.0222(8) 0.0285(9) 0.0022(7) 0.0061(8) 0.0047(7)
C3 0.0314(11) 0.0280(11) 0.0327(11) 0.0129(9) -0.0011(9) 0.0008(8)
C4 0.0317(11) 0.0338(12) 0.0363(12) 0.0147(10) 0.0026(9) 0.0057(9)
C5 0.0302(11) 0.0357(12) 0.0325(12) 0.0050(10) 0.0082(9) 0.0076(9)
C6 0.0335(12) 0.0285(11) 0.0440(14) 0.0003(10) 0.0046(10) 0.0069(9)
N1 0.0263(8) 0.0201(8) 0.0199(8) 0.0063(6) 0.0012(6) 0.0024(6)
C1 0.0245(9) 0.0271(10) 0.0191(9) 0.0045(8) -0.0017(7) 0.0038(8)
C7 0.0327(12) 0.0238(10) 0.0382(13) -0.0052(9) 0.0039(10) 0.0043(9)
O1_1 0.0290(7) 0.0155(6) 0.0141(6) 0.0050(5) -0.0010(5) 0.0018(5)
O2_1 0.0276(7) 0.0156(6) 0.0139(6) 0.0043(5) -0.0007(5) 0.0019(5)
C1_1 0.0205(8) 0.0168(8) 0.0156(8) 0.0062(7) 0.0011(7) 0.0024(6)
C2_1 0.0199(8) 0.0165(8) 0.0150(8) 0.0037(7) 0.0017(7) 0.0023(6)
C3_1 0.0234(9) 0.0144(8) 0.0193(9) 0.0046(7) 0.0004(7) 0.0016(7)
C4_1 0.0261(9) 0.0203(9) 0.0172(8) 0.0088(7) 0.0002(7) 0.0028(7)
C5_1 0.0267(9) 0.0212(9) 0.0143(8) 0.0050(7) 0.0006(7) 0.0019(7)
C6_1 0.0214(9) 0.0148(8) 0.0170(8) 0.0033(7) 0.0019(7) 0.0024(6)
Cl1_1 0.0335(3) 0.0155(2) 0.0182(2) 0.00205(16) -0.00069(18) 0.00300(17)
Cl2_1 0.0457(3) 0.0250(2) 0.0160(2) 0.00458(18) -0.0066(2) 0.0028(2)
Cl3_1 0.0456(3) 0.0232(2) 0.0244(2) 0.01258(19) -0.0063(2) 0.0029(2)
Cl4_1 0.0373(3) 0.0146(2) 0.0260(2) 0.00632(18) -0.0031(2) 0.00192(18)

loop_
_atom_type_symbol
_atom_type_description
_atom_type_scat_dispersion_real
_atom_type_scat_dispersion_imag
_atom_type_scat_source
C C 0.0033 0.0016 'International Tables Vol C Tables 4.2.6.8 and 6.1.1.4'
H H 0.0000 0.0000 'International Tables Vol C Tables 4.2.6.8 and 6.1.1.4'
Cl Cl 0.1484 0.1585 'International Tables Vol C Tables 4.2.6.8 and 6.1.1.4'
N N 0.0061 0.0033 'International Tables Vol C Tables 4.2.6.8 and 6.1.1.4'
O O 0.0106 0.0060 'International Tables Vol C Tables 4.2.6.8 and 6.1.1.4'
Si Si 0.0817 0.0704 'International Tables Vol C Tables 4.2.6.8 and 6.1.1.4'

loop_
_geom_angle_atom_site_label_1
_geom_angle_atom_site_label_2
_geom_angle_atom_site_label_3
_geom_angle
_geom_angle_site_symmetry_1
_geom_angle_site_symmetry_3
_geom_angle_publ_flag
O1_1 Si1 O1_1 180.00(9) . 2_667 ?
O1_1 Si1 O2_1 89.21(6) . 2_667 ?
O1_1 Si1 O2_1 90.79(6) 2_667 2_667 ?
O1_1 Si1 O2_1 90.79(6) . . ?
O1_1 Si1 O2_1 89.21(6) 2_667 . ?
O2_1 Si1 O2_1 180.00(12) 2_667 . ?
O1_1 Si1 N1 89.60(7) . 2_667 ?
O1_1 Si1 N1 90.40(7) 2_667 2_667 ?
O2_1 Si1 N1 89.22(7) 2_667 2_667 ?
O2_1 Si1 N1 90.78(7) . 2_667 ?
O1_1 Si1 N1 90.40(7) . . ?
O1_1 Si1 N1 89.60(7) 2_667 . ?
O2_1 Si1 N1 90.78(7) 2_667 . ?
O2_1 Si1 N1 89.22(7) . . ?
N1 Si1 N1 180.00(10) 2_667 . ?
C1 N2 C4 122.91(19) . . ?
C1 N2 C5 123.55(19) . . ?
C4 N2 C5 113.53(19) . . ?
N1 C2 C3 109.65(17) . . ?
N1 C2 H2A 109.7 . . ?
C3 C2 H2A 109.7 . . ?
N1 C2 H2B 109.7 . . ?
C3 C2 H2B 109.7 . . ?
H2A C2 H2B 108.2 . . ?
C1 N3 C7 122.5(2) . . ?
C1 N3 H1 115(2) . . ?
C7 N3 H1 119(2) . . ?
C2 C3 C4 107.98(18) . . ?
C2 C3 H3A 110.1 . . ?
C4 C3 H3A 110.1 . . ?
C2 C3 H3B 110.1 . . ?
C4 C3 H3B 110.1 . . ?
H3A C3 H3B 108.4 . . ?
N2 C4 C3 112.4(2) . . ?
N2 C4 H4A 109.1 . . ?
C3 C4 H4A 109.1 . . ?
N2 C4 H4B 109.1 . . ?
C3 C4 H4B 109.1 . . ?
H4A C4 H4B 107.9 . . ?
N2 C5 C6 113.6(2) . . ?
N2 C5 H5A 108.8 . . ?
C6 C5 H5A 108.8 . . ?
N2 C5 H5B 108.8 . . ?
C6 C5 H5B 108.8 . . ?
H5A C5 H5B 107.7 . . ?
C7 C6 C5 108.7(2) . . ?
C7 C6 H6A 110.0 . . ?
C5 C6 H6A 110.0 . . ?
C7 C6 H6B 110.0 . . ?
C5 C6 H6B 110.0 . . ?
H6A C6 H6B 108.3 . . ?
C1 N1 C2 114.80(18) . . ?
C1 N1 Si1 125.74(14) . . ?
C2 N1 Si1 118.13(13) . . ?
N3 C1 N1 119.8(2) . . ?
N3 C1 N2 117.47(19) . . ?
N1 C1 N2 122.7(2) . . ?
N3 C7 C6 107.14(19) . . ?
N3 C7 H7A 110.3 . . ?
C6 C7 H7A 110.3 . . ?
N3 C7 H7B 110.3 . . ?
C6 C7 H7B 110.3 . . ?
H7A C7 H7B 108.5 . . ?
C1_1 O1_1 Si1 110.32(11) . . ?
C2_1 O2_1 Si1 109.89(11) . . ?
O1_1 C1_1 C6_1 124.97(16) . . ?
O1_1 C1_1 C2_1 114.89(16) . . ?
C6_1 C1_1 C2_1 120.14(16) . . ?
O2_1 C2_1 C3_1 125.68(16) . . ?
O2_1 C2_1 C1_1 113.97(15) . . ?
C3_1 C2_1 C1_1 120.35(16) . . ?
C2_1 C3_1 C4_1 119.39(16) . . ?
C2_1 C3_1 Cl4_1 119.01(14) . . ?
C4_1 C3_1 Cl4_1 121.60(14) . . ?
C5_1 C4_1 C3_1 120.24(17) . . ?
C5_1 C4_1 Cl3_1 119.74(14) . . ?
C3_1 C4_1 Cl3_1 120.01(14) . . ?
C4_1 C5_1 C6_1 120.27(17) . . ?
C4_1 C5_1 Cl2_1 120.38(14) . . ?
C6_1 C5_1 Cl2_1 119.34(14) . . ?
C1_1 C6_1 C5_1 119.44(16) . . ?
C1_1 C6_1 Cl1_1 118.62(14) . . ?
C5_1 C6_1 Cl1_1 121.94(14) . . ?

loop_
_geom_bond_atom_site_label_1
_geom_bond_atom_site_label_2
_geom_bond_distance
_geom_bond_site_symmetry_2
_geom_bond_publ_flag
Si1 O1_1 1.7581(13) . ?
Si1 O1_1 1.7581(13) 2_667 ?
Si1 O2_1 1.7779(13) 2_667 ?
Si1 O2_1 1.7779(13) . ?
Si1 N1 1.9384(17) 2_667 ?
Si1 N1 1.9384(17) . ?
N2 C1 1.355(3) . ?
N2 C4 1.453(3) . ?
N2 C5 1.469(3) . ?
C2 N1 1.489(3) . ?
C2 C3 1.506(3) . ?
C2 H2A 0.9900 . ?
C2 H2B 0.9900 . ?
N3 C1 1.332(3) . ?
N3 C7 1.454(3) . ?
N3 H1 0.86(3) . ?
C3 C4 1.509(3) . ?
C3 H3A 0.9900 . ?
C3 H3B 0.9900 . ?
C4 H4A 0.9900 . ?
C4 H4B 0.9900 . ?
C5 C6 1.527(4) . ?
C5 H5A 0.9900 . ?
C5 H5B 0.9900 . ?
C6 C7 1.511(3) . ?
C6 H6A 0.9900 . ?
C6 H6B 0.9900 . ?
N1 C1 1.332(3) . ?
C7 H7A 0.9900 . ?
C7 H7B 0.9900 . ?
O1_1 C1_1 1.334(2) . ?
O2_1 C2_1 1.342(2) . ?
C1_1 C6_1 1.384(2) . ?
C1_1 C2_1 1.409(2) . ?
C2_1 C3_1 1.383(3) . ?
C3_1 C4_1 1.404(3) . ?
C3_1 Cl4_1 1.7255(19) . ?
C4_1 C5_1 1.389(3) . ?
C4_1 Cl3_1 1.7258(19) . ?
C5_1 C6_1 1.403(3) . ?
C5_1 Cl2_1 1.7252(19) . ?
C6_1 Cl1_1 1.7192(18) . ?

loop_
_geom_torsion_atom_site_label_1
_geom_torsion_atom_site_label_2
_geom_torsion_atom_site_label_3
_geom_torsion_atom_site_label_4
_geom_torsion
_geom_torsion_site_symmetry_1
_geom_torsion_site_symmetry_2
_geom_torsion_site_symmetry_3
_geom_torsion_site_symmetry_4
_geom_torsion_publ_flag
N1 C2 C3 C4 -61.9(2) . . . . ?
C1 N2 C4 C3 -7.7(3) . . . . ?
C5 N2 C4 C3 171.3(2) . . . . ?
C2 C3 C4 N2 41.4(3) . . . . ?
C1 N2 C5 C6 -7.7(3) . . . . ?
C4 N2 C5 C6 173.3(2) . . . . ?
N2 C5 C6 C7 39.4(3) . . . . ?
C3 C2 N1 C1 48.7(2) . . . . ?
C3 C2 N1 Si1 -118.87(16) . . . . ?
C7 N3 C1 N1 164.0(2) . . . . ?
C7 N3 C1 N2 -17.8(3) . . . . ?
C2 N1 C1 N3 164.89(19) . . . . ?
Si1 N1 C1 N3 -28.6(3) . . . . ?
C2 N1 C1 N2 -13.3(3) . . . . ?
Si1 N1 C1 N2 153.23(16) . . . . ?
C4 N2 C1 N3 173.7(2) . . . . ?
C5 N2 C1 N3 -5.2(3) . . . . ?
C4 N2 C1 N1 -8.1(3) . . . . ?
C5 N2 C1 N1 173.0(2) . . . . ?
C1 N3 C7 C6 50.2(3) . . . . ?
C5 C6 C7 N3 -57.3(3) . . . . ?
O2_1 Si1 O1_1 C1_1 -177.81(13) 2_667 . . . ?
O2_1 Si1 O1_1 C1_1 2.19(13) . . . . ?
N1 Si1 O1_1 C1_1 92.97(13) 2_667 . . . ?
N1 Si1 O1_1 C1_1 -87.03(13) . . . . ?
O1_1 Si1 O2_1 C2_1 0.11(12) . . . . ?
O1_1 Si1 O2_1 C2_1 -179.89(12) 2_667 . . . ?
N1 Si1 O2_1 C2_1 -89.51(12) 2_667 . . . ?
N1 Si1 O2_1 C2_1 90.49(12) . . . . ?
Si1 O1_1 C1_1 C6_1 176.31(15) . . . . ?
Si1 O1_1 C1_1 C2_1 -4.0(2) . . . . ?
Si1 O2_1 C2_1 C3_1 177.36(16) . . . . ?
Si1 O2_1 C2_1 C1_1 -2.32(19) . . . . ?
O1_1 C1_1 C2_1 O2_1 4.2(2) . . . . ?
C6_1 C1_1 C2_1 O2_1 -176.03(17) . . . . ?
O1_1 C1_1 C2_1 C3_1 -175.46(17) . . . . ?
C6_1 C1_1 C2_1 C3_1 4.3(3) . . . . ?
O2_1 C2_1 C3_1 C4_1 179.16(18) . . . . ?
C1_1 C2_1 C3_1 C4_1 -1.2(3) . . . . ?
O2_1 C2_1 C3_1 Cl4_1 -1.6(3) . . . . ?
C1_1 C2_1 C3_1 Cl4_1 178.02(14) . . . . ?
C2_1 C3_1 C4_1 C5_1 -1.7(3) . . . . ?
Cl4_1 C3_1 C4_1 C5_1 179.10(16) . . . . ?
C2_1 C3_1 C4_1 Cl3_1 178.77(15) . . . . ?
Cl4_1 C3_1 C4_1 Cl3_1 -0.4(2) . . . . ?
C3_1 C4_1 C5_1 C6_1 1.6(3) . . . . ?
Cl3_1 C4_1 C5_1 C6_1 -178.92(15) . . . . ?
C3_1 C4_1 C5_1 Cl2_1 -179.76(15) . . . . ?
Cl3_1 C4_1 C5_1 Cl2_1 -0.2(2) . . . . ?
O1_1 C1_1 C6_1 C5_1 175.30(18) . . . . ?
C2_1 C1_1 C6_1 C5_1 -4.4(3) . . . . ?
O1_1 C1_1 C6_1 Cl1_1 -4.1(3) . . . . ?
C2_1 C1_1 C6_1 Cl1_1 176.22(14) . . . . ?
C4_1 C5_1 C6_1 C1_1 1.5(3) . . . . ?
Cl2_1 C5_1 C6_1 C1_1 -177.18(15) . . . . ?
C4_1 C5_1 C6_1 Cl1_1 -179.13(15) . . . . ?
Cl2_1 C5_1 C6_1 Cl1_1 2.2(2) . . . . ?
